data_2013976
loop_
_publ_author_name
'Bing-Xin Liu'
'Jian-Rong Su'
'Duan-Jun Xu'

_publ_section_title
;<i>catena</i>-Poly[[[aquabis(1<i>H</i>-benzimidazole-\k<i>N</i>^3^)cadmium(II)]-\m-phthalato-\k^3^<i>O</i>,<i>O</i>':<i>O</i>'']
 hemihydrate]
;
_journal_issue 4
_journal_name_full 'Acta Crystallographica Section C'
_journal_page_first m183
_journal_page_last m185
_journal_paper_doi 10.1107/S0108270104005529
_journal_volume 60
_journal_year 2004
_chemical_formula_iupac '[Cd (C8 H4 O4) (C7 H6 N2)2 (H2 O)], 0.5H2 O'
_chemical_formula_moiety 'C22 H18 Cd N4 O5, 0.5(H2 O1)'
_chemical_formula_sum 'C22 H19 Cd N4 O5.5'
_chemical_formula_weight 639.81
_chemical_name_systematic
;
catena-Poly[[[aquabis(1H-benzimidazole-\kN^3^)cadmium(II)]-\m-phthalato-
\k^3^O,O':O''] hemihydrate]
;
_space_group_IT_number 2
_symmetry_cell_setting triclinic
_symmetry_space_group_name_Hall '-P 1'
_symmetry_space_group_name_H-M 'P -1'
_atom_sites_solution_hydrogens geom
_atom_sites_solution_primary direct
_atom_sites_solution_secondary difmap
_audit_creation_method SHELXL-97
_cell_angle_alpha 61.1400(10)
_cell_angle_beta 80.629(2)
_cell_angle_gamma 88.4640(10)
_cell_formula_units_Z 4
_cell_length_a 12.2779(12)
_cell_length_b 13.9092(12)
_cell_length_c 14.2565(13)
_cell_measurement_reflns_used 7404
_cell_measurement_temperature 295(2)
_cell_measurement_theta_max 25.1
_cell_measurement_theta_min 1.7
_cell_volume 2100.0(3)
_computing_cell_refinement PROCESS-AUTO
_computing_data_collection 'PROCESS-AUTO (Rigaku Corporation, 1998)'
_computing_data_reduction 'CrystalStructure (Rigaku/MSC and Rigaku Corporation, 2002)'
_computing_molecular_graphics 'Ortep-3 for Windows (Farrugia, 1997)'
_computing_publication_material 'WinGX (Farrugia, 1999)'
_computing_structure_refinement 'SHELXL97 (Sheldrick, 1997)'
_computing_structure_solution 'SIR92 (Altomare et al., 1993)'
_diffrn_ambient_temperature 295(2)
_diffrn_detector_area_resol_mean 10.00
_diffrn_measured_fraction_theta_full 0.99
_diffrn_measured_fraction_theta_max 0.99
_diffrn_measurement_device_type 'Rigaku R-AXIS RAPID'
_diffrn_measurement_method \w
_diffrn_radiation_monochromator graphite
_diffrn_radiation_source 'fine-focus sealed tube'
_diffrn_radiation_type MoK\a
_diffrn_radiation_wavelength 0.71073
_diffrn_reflns_av_R_equivalents 0.0172
_diffrn_reflns_av_sigmaI/netI 0.0154
_diffrn_reflns_limit_h_max 14
_diffrn_reflns_limit_h_min -14
_diffrn_reflns_limit_k_max 16
_diffrn_reflns_limit_k_min -16
_diffrn_reflns_limit_l_max 16
_diffrn_reflns_limit_l_min -17
_diffrn_reflns_number 16098
_diffrn_reflns_theta_full 25.15
_diffrn_reflns_theta_max 25.15
_diffrn_reflns_theta_min 1.7
_diffrn_standards_decay_% 0
_diffrn_standards_number 0
_exptl_absorpt_coefficient_mu 1.086
_exptl_absorpt_correction_T_max 0.895
_exptl_absorpt_correction_T_min 0.702
_exptl_absorpt_correction_type multi-scan
_exptl_absorpt_process_details '(ABSCOR; Higashi, 1995)'
_exptl_crystal_colour colorless
_exptl_crystal_density_diffrn 1.707
_exptl_crystal_density_method 'not measured'
_exptl_crystal_description prism
_exptl_crystal_F_000 1084
_exptl_crystal_size_max 0.32
_exptl_crystal_size_mid 0.21
_exptl_crystal_size_min 0.11
_refine_diff_density_max 0.31
_refine_diff_density_min -0.41
_refine_ls_extinction_method none
_refine_ls_goodness_of_fit_ref 1.066
_refine_ls_hydrogen_treatment constr
_refine_ls_matrix_type full
_refine_ls_number_parameters 586
_refine_ls_number_reflns 7404
_refine_ls_number_restraints 0
_refine_ls_restrained_S_all 1.066
_refine_ls_R_factor_all 0.030
_refine_ls_R_factor_gt 0.024
_refine_ls_shift/su_max 0.002
_refine_ls_shift/su_mean 0.000
_refine_ls_structure_factor_coef Fsqd
_refine_ls_weighting_details 'calc w=1/[\s^2^(Fo^2^)+(0.0279P)^2^+1.7003P] where P=(Fo^2^+2Fc^2^)/3'
_refine_ls_weighting_scheme calc
_refine_ls_wR_factor_gt 0.057
_refine_ls_wR_factor_ref 0.060
_reflns_number_gt 6572
_reflns_number_total 7404
_reflns_threshold_expression I>2\s(I)
_cod_data_source_file fr1465.cif
_cod_data_source_block I
_cod_depositor_comments
;
The following automatic conversions were performed:
'_symmetry_cell_setting' value 'Triclinic' changed to 'triclinic'
according to '/home/saulius/struct/CIF-dictionaries/cif_core.dic'
dictionary named 'cif_core.dic' version 2.4.1 from 2010-06-29.

Automatic conversion script
Id: cif_fix_enum 1527 2010-12-29 10:47:43Z saulius 

The following automatic conversions were performed:

'_symmetry_cell_setting' value 'Triclinic' changed to 'triclinic'
according to /home/saulius/struct/CIF-dictionaries/cif_core.dic
dictionary named 'cif_core.dic' version 2.4.1 from 2010-06-29.

Automatic conversion script
Id: cif_fix_values 1715 2011-07-08 13:25:40Z adriana 

2019-11-18
Z value and formula fixed to values more according to usual
chemical conventions.                 miguel
;
_cod_original_formula_sum 'C44 H38 Cd2 N8 O11'
_cod_original_formula_weight 1079.62
_cod_original_formula_moiety 'C44 H36 Cd2 N8 O10, H2 O1'
_cod_original_formula_units_Z 2
_cod_original_cell_volume 2100.1(3)
_cod_database_code 2013976
_cod_database_fobs_code 2013976

loop_
_symmetry_equiv_pos_as_xyz
'x, y, z'
'-x, -y, -z'

loop_
_atom_site_label
_atom_site_fract_x
_atom_site_fract_y
_atom_site_fract_z
_atom_site_U_iso_or_equiv
_atom_site_adp_type
_atom_site_calc_flag
_atom_site_refinement_flags
_atom_site_occupancy
_atom_site_disorder_assembly
_atom_site_disorder_group
_atom_site_type_symbol
Cd1 -0.078142(14) 0.307363(16) 0.679410(14) 0.03158(6) Uani d . 1 . . Cd
Cd2 0.550413(14) 0.455306(15) 0.192041(14) 0.03038(6) Uani d . 1 . . Cd
O1 0.07370(14) 0.32424(15) 0.54107(14) 0.0354(4) Uani d . 1 . . O
O2 -0.07428(13) 0.22181(15) 0.56940(14) 0.0348(4) Uani d . 1 . . O
O3 0.38339(15) 0.37370(18) 0.24636(17) 0.0464(5) Uani d . 1 . . O
O4 0.37898(15) 0.28312(16) 0.15442(15) 0.0430(5) Uani d . 1 . . O
O5 -0.14597(14) 0.45657(15) 0.52653(14) 0.0346(4) Uani d . 1 . . O
O6 0.71989(15) 0.56487(16) 0.09835(15) 0.0411(4) Uani d . 1 . . O
O7 0.67126(14) 0.44490(16) 0.05169(15) 0.0392(4) Uani d . 1 . . O
O8 1.06513(17) 0.5184(2) -0.33076(17) 0.0552(6) Uani d . 1 . . O
O9 0.90252(18) 0.42500(18) -0.25629(18) 0.0532(5) Uani d . 1 . . O
O10 0.47785(14) 0.60802(16) 0.04273(14) 0.0395(4) Uani d . 1 . . O
N11 -0.40868(19) 0.2290(2) 0.87925(19) 0.0446(6) Uani d . 1 . . N
H11 -0.4574 0.2460 0.9186 0.054 Uiso calc R 1 . . H
N13 -0.24884(17) 0.23122(18) 0.78053(17) 0.0353(5) Uani d . 1 . . N
N21 0.1323(2) 0.1468(3) 0.9335(2) 0.0618(8) Uani d . 1 . . N
H21 0.1664 0.1505 0.9799 0.074 Uiso calc R 1 . . H
N23 0.02512(19) 0.1954(2) 0.80876(19) 0.0450(6) Uani d . 1 . . N
N41 0.38445(17) 0.57871(19) 0.40469(18) 0.0367(5) Uani d . 1 . . N
H41 0.3230 0.5820 0.4415 0.044 Uiso calc R 1 . . H
N43 0.50188(16) 0.53318(18) 0.29992(17) 0.0336(5) Uani d . 1 . . N
N51 0.75440(17) 0.24907(19) 0.44032(19) 0.0399(5) Uani d . 1 . . N
H51 0.7996 0.2453 0.4820 0.048 Uiso calc R 1 . . H
N53 0.64488(17) 0.32138(18) 0.31696(17) 0.0362(5) Uani d . 1 . . N
C12 -0.3060(2) 0.2741(2) 0.8363(2) 0.0407(6) Uani d . 1 . . C
H12 -0.2776 0.3301 0.8448 0.049 Uiso calc R 1 . . H
C14 -0.3062(2) 0.0801(2) 0.7454(2) 0.0416(6) Uani d . 1 . . C
H14 -0.2388 0.0797 0.7049 0.050 Uiso calc R 1 . . H
C15 -0.3942(3) 0.0095(3) 0.7654(3) 0.0529(8) Uani d . 1 . . C
H15 -0.3861 -0.0395 0.7381 0.063 Uiso calc R 1 . . H
C16 -0.4957(3) 0.0106(3) 0.8262(3) 0.0584(9) Uani d . 1 . . C
H16 -0.5536 -0.0379 0.8382 0.070 Uiso calc R 1 . . H
C17 -0.5121(2) 0.0804(3) 0.8683(3) 0.0521(8) Uani d . 1 . . C
H17 -0.5799 0.0812 0.9079 0.063 Uiso calc R 1 . . H
C18 -0.4226(2) 0.1506(2) 0.8494(2) 0.0380(6) Uani d . 1 . . C
C19 -0.3214(2) 0.1517(2) 0.7877(2) 0.0333(5) Uani d . 1 . . C
C22 0.0662(3) 0.2209(3) 0.8731(3) 0.0621(9) Uani d . 1 . . C
H22 0.0509 0.2850 0.8766 0.075 Uiso calc R 1 . . H
C24 0.0584(4) 0.0308(3) 0.7798(3) 0.0758(12) Uani d . 1 . . C
H24 0.0143 0.0506 0.7268 0.091 Uiso calc R 1 . . H
C25 0.1156(5) -0.0628(3) 0.8126(4) 0.1082(19) Uani d . 1 . . C
H25 0.1112 -0.1061 0.7799 0.130 Uiso calc R 1 . . H
C26 0.1806(4) -0.0950(3) 0.8942(4) 0.0923(15) Uani d . 1 . . C
H26 0.2172 -0.1598 0.9155 0.111 Uiso calc R 1 . . H
C27 0.1908(3) -0.0331(3) 0.9427(3) 0.0629(9) Uani d . 1 . . C
H27 0.2332 -0.0545 0.9972 0.075 Uiso calc R 1 . . H
C28 0.1354(2) 0.0639(3) 0.9077(2) 0.0469(7) Uani d . 1 . . C
C29 0.0686(2) 0.0953(2) 0.8285(2) 0.0443(7) Uani d . 1 . . C
C31 0.02340(19) 0.2608(2) 0.52073(19) 0.0281(5) Uani d . 1 . . C
C32 0.07841(19) 0.22905(19) 0.43898(19) 0.0272(5) Uani d . 1 . . C
C33 0.0260(2) 0.1509(2) 0.4241(2) 0.0318(5) Uani d . 1 . . C
H33 -0.0416 0.1165 0.4670 0.038 Uiso calc R 1 . . H
C34 0.0743(2) 0.1246(2) 0.3458(2) 0.0359(6) Uani d . 1 . . C
H34 0.0394 0.0721 0.3364 0.043 Uiso calc R 1 . . H
C35 0.1745(2) 0.1759(2) 0.2809(2) 0.0321(5) Uani d . 1 . . C
H35 0.2053 0.1594 0.2267 0.039 Uiso calc R 1 . . H
C36 0.22907(19) 0.25192(19) 0.29632(19) 0.0274(5) Uani d . 1 . . C
C37 0.18073(19) 0.2776(2) 0.37604(19) 0.0280(5) Uani d . 1 . . C
H37 0.2172 0.3278 0.3874 0.034 Uiso calc R 1 . . H
C38 0.33954(19) 0.3072(2) 0.2258(2) 0.0317(5) Uani d . 1 . . C
C42 0.3999(2) 0.5232(2) 0.3497(2) 0.0362(6) Uani d . 1 . . C
H42 0.3438 0.4815 0.3468 0.043 Uiso calc R 1 . . H
C44 0.6698(2) 0.6363(2) 0.2983(2) 0.0389(6) Uani d . 1 . . C
H44 0.7196 0.6177 0.2540 0.047 Uiso calc R 1 . . H
C45 0.7029(2) 0.7002(3) 0.3386(2) 0.0475(7) Uani d . 1 . . C
H45 0.7771 0.7236 0.3229 0.057 Uiso calc R 1 . . H
C46 0.6278(3) 0.7308(3) 0.4028(3) 0.0512(8) Uani d . 1 . . C
H46 0.6533 0.7752 0.4278 0.061 Uiso calc R 1 . . H
C47 0.5178(2) 0.6975(2) 0.4302(2) 0.0441(7) Uani d . 1 . . C
H47 0.4679 0.7190 0.4721 0.053 Uiso calc R 1 . . H
C48 0.4846(2) 0.6298(2) 0.3920(2) 0.0320(5) Uani d . 1 . . C
C49 0.55859(19) 0.6003(2) 0.32596(19) 0.0294(5) Uani d . 1 . . C
C52 0.7130(2) 0.3407(2) 0.3692(2) 0.0397(6) Uani d . 1 . . C
H52 0.7304 0.4105 0.3580 0.048 Uiso calc R 1 . . H
C54 0.5867(3) 0.1422(3) 0.3293(3) 0.0576(9) Uani d . 1 . . C
H54 0.5409 0.1718 0.2773 0.069 Uiso calc R 1 . . H
C55 0.6014(3) 0.0309(3) 0.3830(4) 0.0742(12) Uani d . 1 . . C
H55 0.5652 -0.0154 0.3665 0.089 Uiso calc R 1 . . H
C56 0.6695(3) -0.0137(3) 0.4615(3) 0.0694(10) Uani d . 1 . . C
H56 0.6768 -0.0893 0.4964 0.083 Uiso calc R 1 . . H
C57 0.7258(3) 0.0496(3) 0.4889(3) 0.0542(8) Uani d . 1 . . C
H57 0.7713 0.0192 0.5411 0.065 Uiso calc R 1 . . H
C58 0.7116(2) 0.1625(2) 0.4345(2) 0.0392(6) Uani d . 1 . . C
C59 0.6430(2) 0.2083(2) 0.3562(2) 0.0388(6) Uani d . 1 . . C
C61 0.7374(2) 0.5185(2) 0.0405(2) 0.0326(5) Uani d . 1 . . C
C62 0.84094(19) 0.5510(2) -0.04178(19) 0.0287(5) Uani d . 1 . . C
C63 0.85983(19) 0.5081(2) -0.11240(19) 0.0301(5) Uani d . 1 . . C
H63 0.8070 0.4594 -0.1090 0.036 Uiso calc R 1 . . H
C64 0.95627(19) 0.5369(2) -0.18807(19) 0.0293(5) Uani d . 1 . . C
C65 1.0354(2) 0.6080(2) -0.1904(2) 0.0360(6) Uani d . 1 . . C
H65 1.1009 0.6274 -0.2403 0.043 Uiso calc R 1 . . H
C66 1.0179(2) 0.6500(2) -0.1197(2) 0.0384(6) Uani d . 1 . . C
H66 1.0717 0.6970 -0.1216 0.046 Uiso calc R 1 . . H
C67 0.9209(2) 0.6227(2) -0.0465(2) 0.0349(6) Uani d . 1 . . C
H67 0.9088 0.6523 0.0001 0.042 Uiso calc R 1 . . H
C68 0.9774(2) 0.4903(2) -0.2658(2) 0.0352(6) Uani d . 1 . . C
O1W 0.6857(2) 0.7905(2) -0.0032(2) 0.0737(7) Uani d . 1 . . O
H1A 0.7033 0.7153 0.0364 0.050 Uiso d . 1 . . H
H1B 0.6601 0.7889 -0.0602 0.050 Uiso d . 1 . . H
H5A -0.1117 0.4654 0.4669 0.050 Uiso d . 1 . . H
H5B -0.1315 0.5257 0.5249 0.050 Uiso d . 1 . . H
H10A 0.4224 0.5905 0.0216 0.050 Uiso d . 1 . . H
H10B 0.5209 0.6373 -0.0196 0.050 Uiso d . 1 . . H

loop_
_atom_site_aniso_label
_atom_site_aniso_U_11
_atom_site_aniso_U_22
_atom_site_aniso_U_33
_atom_site_aniso_U_12
_atom_site_aniso_U_13
_atom_site_aniso_U_23
Cd1 0.03025(10) 0.04030(11) 0.02969(10) -0.00030(7) -0.00138(7) -0.02227(9)
Cd2 0.02589(9) 0.03907(11) 0.02827(10) -0.00062(7) 0.00033(7) -0.01931(9)
O1 0.0319(9) 0.0441(10) 0.0383(10) -0.0007(8) -0.0035(7) -0.0267(9)
O2 0.0267(9) 0.0457(11) 0.0336(10) -0.0022(7) 0.0026(7) -0.0228(9)
O3 0.0304(10) 0.0629(13) 0.0539(12) -0.0141(9) 0.0067(8) -0.0380(11)
O4 0.0406(10) 0.0516(12) 0.0381(11) -0.0027(9) 0.0077(8) -0.0269(10)
O5 0.0329(9) 0.0397(10) 0.0308(9) -0.0009(7) 0.0029(7) -0.0191(8)
O6 0.0417(10) 0.0524(12) 0.0363(10) 0.0016(9) 0.0030(8) -0.0299(10)
O7 0.0314(9) 0.0527(12) 0.0344(10) -0.0047(8) 0.0028(7) -0.0239(9)
O8 0.0448(12) 0.0897(17) 0.0446(12) 0.0008(11) 0.0057(9) -0.0469(12)
O9 0.0587(13) 0.0615(14) 0.0544(13) -0.0111(11) 0.0073(10) -0.0443(12)
O10 0.0336(9) 0.0564(12) 0.0328(10) 0.0019(8) -0.0044(7) -0.0254(9)
N11 0.0439(13) 0.0492(14) 0.0377(13) 0.0072(11) 0.0048(10) -0.0225(12)
N13 0.0357(11) 0.0367(12) 0.0307(11) 0.0000(9) -0.0013(9) -0.0152(10)
N21 0.0739(19) 0.076(2) 0.0512(17) 0.0170(15) -0.0335(14) -0.0374(16)
N23 0.0399(13) 0.0604(16) 0.0383(13) 0.0057(11) -0.0089(10) -0.0262(12)
N41 0.0280(11) 0.0482(13) 0.0370(12) 0.0037(9) 0.0012(9) -0.0251(11)
N43 0.0298(11) 0.0407(12) 0.0336(12) -0.0013(9) -0.0013(9) -0.0217(10)
N51 0.0310(11) 0.0512(14) 0.0408(13) 0.0001(10) -0.0112(9) -0.0232(12)
N53 0.0309(11) 0.0425(13) 0.0337(12) 0.0045(9) -0.0044(9) -0.0176(10)
C12 0.0486(16) 0.0392(15) 0.0349(15) 0.0006(12) -0.0027(12) -0.0197(13)
C14 0.0384(15) 0.0457(16) 0.0416(16) 0.0018(12) -0.0028(12) -0.0229(14)
C15 0.0543(19) 0.0550(19) 0.056(2) -0.0026(15) -0.0096(15) -0.0314(17)
C16 0.0466(18) 0.063(2) 0.056(2) -0.0179(15) -0.0061(15) -0.0210(18)
C17 0.0343(15) 0.063(2) 0.0452(18) -0.0055(14) 0.0026(12) -0.0183(16)
C18 0.0351(14) 0.0442(16) 0.0270(13) 0.0054(11) -0.0043(10) -0.0117(12)
C19 0.0303(13) 0.0340(14) 0.0296(13) 0.0020(10) -0.0044(10) -0.0110(11)
C22 0.077(2) 0.078(2) 0.055(2) 0.0258(19) -0.0292(18) -0.046(2)
C24 0.114(3) 0.047(2) 0.076(3) 0.006(2) -0.057(2) -0.0250(19)
C25 0.181(5) 0.048(2) 0.119(4) 0.023(3) -0.093(4) -0.039(3)
C26 0.130(4) 0.046(2) 0.103(4) 0.019(2) -0.066(3) -0.025(2)
C27 0.068(2) 0.050(2) 0.054(2) -0.0036(16) -0.0275(17) -0.0060(17)
C28 0.0435(16) 0.0514(18) 0.0369(16) -0.0069(13) -0.0089(12) -0.0132(14)
C29 0.0414(15) 0.0437(16) 0.0374(16) -0.0094(12) -0.0079(12) -0.0106(13)
C31 0.0285(12) 0.0298(12) 0.0261(12) 0.0036(10) -0.0049(9) -0.0137(11)
C32 0.0263(12) 0.0288(12) 0.0237(12) 0.0036(9) -0.0038(9) -0.0107(10)
C33 0.0277(12) 0.0314(13) 0.0359(14) -0.0031(10) -0.0021(10) -0.0168(11)
C34 0.0387(14) 0.0337(14) 0.0414(15) -0.0022(11) -0.0067(11) -0.0229(12)
C35 0.0353(13) 0.0351(14) 0.0298(13) 0.0058(10) -0.0047(10) -0.0192(11)
C36 0.0267(12) 0.0293(12) 0.0259(12) 0.0025(9) -0.0048(9) -0.0130(10)
C37 0.0257(12) 0.0299(13) 0.0291(13) 0.0005(9) -0.0047(9) -0.0148(11)
C38 0.0278(12) 0.0339(14) 0.0303(13) 0.0043(10) -0.0032(10) -0.0138(11)
C42 0.0302(13) 0.0443(15) 0.0365(15) 0.0002(11) -0.0040(11) -0.0219(13)
C44 0.0328(13) 0.0459(16) 0.0381(15) -0.0015(11) 0.0013(11) -0.0224(13)
C45 0.0384(15) 0.0539(18) 0.0497(18) -0.0115(13) -0.0031(13) -0.0254(15)
C46 0.0578(19) 0.0544(19) 0.0539(19) -0.0088(15) -0.0080(15) -0.0360(16)
C47 0.0527(17) 0.0468(17) 0.0430(16) 0.0035(13) -0.0028(13) -0.0315(14)
C48 0.0312(13) 0.0364(14) 0.0273(13) 0.0051(10) -0.0044(10) -0.0149(11)
C49 0.0311(12) 0.0303(13) 0.0253(12) 0.0021(10) -0.0036(10) -0.0128(11)
C52 0.0284(13) 0.0473(16) 0.0415(16) -0.0011(11) -0.0023(11) -0.0210(14)
C54 0.066(2) 0.056(2) 0.065(2) 0.0171(16) -0.0385(17) -0.0326(18)
C55 0.094(3) 0.055(2) 0.099(3) 0.017(2) -0.056(2) -0.046(2)
C56 0.090(3) 0.0417(19) 0.084(3) 0.0165(18) -0.044(2) -0.0279(19)
C57 0.0568(19) 0.0510(19) 0.0522(19) 0.0139(15) -0.0266(15) -0.0184(16)
C58 0.0316(13) 0.0488(16) 0.0363(15) 0.0052(11) -0.0082(11) -0.0194(13)
C59 0.0353(14) 0.0458(16) 0.0381(15) 0.0074(11) -0.0096(11) -0.0218(13)
C61 0.0312(13) 0.0409(15) 0.0248(13) 0.0066(11) -0.0039(10) -0.0157(11)
C62 0.0302(12) 0.0320(13) 0.0253(12) 0.0035(10) -0.0045(9) -0.0152(11)
C63 0.0299(12) 0.0324(13) 0.0285(13) 0.0000(10) -0.0048(10) -0.0151(11)
C64 0.0295(12) 0.0338(13) 0.0238(12) 0.0037(10) -0.0031(9) -0.0140(11)
C65 0.0314(13) 0.0410(15) 0.0308(14) -0.0020(11) 0.0015(10) -0.0156(12)
C66 0.0378(14) 0.0367(15) 0.0416(15) -0.0067(11) -0.0050(11) -0.0197(13)
C67 0.0407(14) 0.0378(14) 0.0335(14) 0.0031(11) -0.0062(11) -0.0231(12)
C68 0.0360(14) 0.0414(15) 0.0271(13) 0.0051(11) -0.0058(11) -0.0158(12)
O1W 0.115(2) 0.0642(16) 0.0637(16) 0.0202(15) -0.0428(15) -0.0403(14)

loop_
_atom_type_symbol
_atom_type_description
_atom_type_scat_dispersion_real
_atom_type_scat_dispersion_imag
_atom_type_scat_source
C C 0.0033 0.0016 'International Tables Vol C Tables 4.2.6.8 and 6.1.1.4'
H H 0.0000 0.0000 'International Tables Vol C Tables 4.2.6.8 and 6.1.1.4'
N N 0.0061 0.0033 'International Tables Vol C Tables 4.2.6.8 and 6.1.1.4'
O O 0.0106 0.0060 'International Tables Vol C Tables 4.2.6.8 and 6.1.1.4'
Cd Cd -0.8075 1.2024 'International Tables Vol C Tables 4.2.6.8 and 6.1.1.4'

loop_
_geom_angle_atom_site_label_1
_geom_angle_atom_site_label_2
_geom_angle_atom_site_label_3
_geom_angle_site_symmetry_1
_geom_angle_site_symmetry_3
_geom_angle
_geom_angle_publ_flag
O1 Cd1 O2 . . 54.72(6) y
O1 Cd1 O5 . . 82.97(6) ?
O1 Cd1 O9 . 1_456 122.66(7) y
O1 Cd1 N13 . . 150.05(7) y
O1 Cd1 N23 . . 88.60(7) ?
O2 Cd1 O5 . . 81.87(6) ?
O2 Cd1 O9 . 1_456 164.37(8) y
O2 Cd1 N13 . . 95.42(7) y
O2 Cd1 N23 . . 102.75(8) ?
O5 Cd1 O9 . 1_456 82.50(7) ?
O5 Cd1 N13 . . 96.00(7) ?
O5 Cd1 N23 . . 165.58(7) ?
O9 Cd1 N13 1_456 . 86.59(8) y
O9 Cd1 N23 1_456 . 92.34(9) ?
N13 Cd1 N23 . . 97.13(8) ?
O3 Cd2 O6 . . 168.42(7) y
O3 Cd2 O7 . . 119.72(7) y
O3 Cd2 O10 . . 87.49(7) ?
O3 Cd2 N43 . . 88.68(7) y
O3 Cd2 N53 . . 100.62(8) ?
O6 Cd2 O7 . . 55.21(6) y
O6 Cd2 O10 . . 81.70(6) ?
O6 Cd2 N43 . . 95.52(7) y
O6 Cd2 N53 . . 89.99(7) ?
O7 Cd2 O10 . . 84.10(6) ?
O7 Cd2 N43 . . 150.69(7) y
O7 Cd2 N53 . . 89.20(7) ?
O10 Cd2 N43 . . 90.56(7) ?
O10 Cd2 N53 . . 171.35(7) ?
N43 Cd2 N53 . . 92.62(8) ?
C31 O1 Cd1 . . 91.57(14) ?
C31 O2 Cd1 . . 92.62(14) ?
C38 O3 Cd2 . . 131.75(16) ?
Cd1 O5 H5A . . 112.08 ?
Cd1 O5 H5B . . 109.64 ?
H5A O5 H5B . . 104.10 ?
C61 O6 Cd2 . . 90.45(15) ?
C61 O7 Cd2 . . 92.60(14) ?
C68 O9 Cd1 . 1_654 125.43(18) ?
Cd2 O10 H10A . . 115.50 ?
Cd2 O10 H10B . . 115.91 ?
H10A O10 H10B . . 96.45 ?
C12 N11 C18 . . 107.6(2) ?
C12 N11 H11 . . 126.2 ?
C18 N11 H11 . . 126.2 ?
C12 N13 C19 . . 104.8(2) ?
C12 N13 Cd1 . . 120.80(18) ?
C19 N13 Cd1 . . 133.71(17) ?
C22 N21 C28 . . 107.0(3) ?
C22 N21 H21 . . 126.5 ?
C28 N21 H21 . . 126.5 ?
C22 N23 C29 . . 104.3(3) ?
C22 N23 Cd1 . . 125.3(2) ?
C29 N23 Cd1 . . 130.03(19) ?
C42 N41 C48 . . 107.8(2) ?
C42 N41 H41 . . 126.1 ?
C48 N41 H41 . . 126.1 ?
C42 N43 C49 . . 105.0(2) ?
C42 N43 Cd2 . . 121.07(17) ?
C49 N43 Cd2 . . 133.85(16) ?
C52 N51 C58 . . 107.6(2) ?
C52 N51 H51 . . 126.2 ?
C58 N51 H51 . . 126.2 ?
C52 N53 C59 . . 105.2(2) ?
C52 N53 Cd2 . . 124.11(19) ?
C59 N53 Cd2 . . 130.68(17) ?
N13 C12 N11 . . 113.2(2) ?
N13 C12 H12 . . 123.4 ?
N11 C12 H12 . . 123.4 ?
C15 C14 C19 . . 117.8(3) ?
C15 C14 H14 . . 121.1 ?
C19 C14 H14 . . 121.1 ?
C14 C15 C16 . . 120.9(3) ?
C14 C15 H15 . . 119.5 ?
C16 C15 H15 . . 119.5 ?
C17 C16 C15 . . 122.1(3) ?
C17 C16 H16 . . 119.0 ?
C15 C16 H16 . . 119.0 ?
C16 C17 C18 . . 117.0(3) ?
C16 C17 H17 . . 121.5 ?
C18 C17 H17 . . 121.5 ?
N11 C18 C17 . . 132.9(3) ?
N11 C18 C19 . . 105.4(2) ?
C17 C18 C19 . . 121.7(3) ?
C14 C19 N13 . . 130.5(2) ?
C14 C19 C18 . . 120.5(2) ?
N13 C19 C18 . . 109.0(2) ?
N23 C22 N21 . . 114.1(3) ?
N23 C22 H22 . . 123.0 ?
N21 C22 H22 . . 123.0 ?
C25 C24 C29 . . 117.8(3) ?
C25 C24 H24 . . 121.1 ?
C29 C24 H24 . . 121.1 ?
C24 C25 C26 . . 121.8(4) ?
C24 C25 H25 . . 119.1 ?
C26 C25 H25 . . 119.1 ?
C27 C26 C25 . . 121.0(4) ?
C27 C26 H26 . . 119.5 ?
C25 C26 H26 . . 119.5 ?
C26 C27 C28 . . 117.6(3) ?
C26 C27 H27 . . 121.2 ?
C28 C27 H27 . . 121.2 ?
N21 C28 C27 . . 132.9(3) ?
N21 C28 C29 . . 105.2(3) ?
C27 C28 C29 . . 121.8(3) ?
N23 C29 C24 . . 130.6(3) ?
N23 C29 C28 . . 109.4(3) ?
C24 C29 C28 . . 120.0(3) ?
O1 C31 O2 . . 121.0(2) ?
O1 C31 C32 . . 120.2(2) ?
O2 C31 C32 . . 118.7(2) ?
C37 C32 C33 . . 119.3(2) ?
C37 C32 C31 . . 120.9(2) ?
C33 C32 C31 . . 119.8(2) ?
C34 C33 C32 . . 120.0(2) ?
C34 C33 H33 . . 120.0 ?
C32 C33 H33 . . 120.0 ?
C33 C34 C35 . . 120.4(2) ?
C33 C34 H34 . . 119.8 ?
C35 C34 H34 . . 119.8 ?
C34 C35 C36 . . 120.4(2) ?
C34 C35 H35 . . 119.8 ?
C36 C35 H35 . . 119.8 ?
C35 C36 C37 . . 119.1(2) ?
C35 C36 C38 . . 120.2(2) ?
C37 C36 C38 . . 120.7(2) ?
C36 C37 C32 . . 120.8(2) ?
C36 C37 H37 . . 119.6 ?
C32 C37 H37 . . 119.6 ?
O4 C38 O3 . . 125.7(2) ?
O4 C38 C36 . . 118.6(2) ?
O3 C38 C36 . . 115.7(2) ?
N43 C42 N41 . . 113.3(2) ?
N43 C42 H42 . . 123.4 ?
N41 C42 H42 . . 123.4 ?
C45 C44 C49 . . 117.6(2) ?
C45 C44 H44 . . 121.2 ?
C49 C44 H44 . . 121.2 ?
C44 C45 C46 . . 121.5(3) ?
C44 C45 H45 . . 119.3 ?
C46 C45 H45 . . 119.3 ?
C47 C46 C45 . . 122.0(3) ?
C47 C46 H46 . . 119.0 ?
C45 C46 H46 . . 119.0 ?
C46 C47 C48 . . 116.6(3) ?
C46 C47 H47 . . 121.7 ?
C48 C47 H47 . . 121.7 ?
N41 C48 C47 . . 133.2(2) ?
N41 C48 C49 . . 104.9(2) ?
C47 C48 C49 . . 121.9(2) ?
C44 C49 N43 . . 130.6(2) ?
C44 C49 C48 . . 120.4(2) ?
N43 C49 C48 . . 109.0(2) ?
N53 C52 N51 . . 112.9(3) ?
N53 C52 H52 . . 123.6 ?
N51 C52 H52 . . 123.6 ?
C55 C54 C59 . . 117.3(3) ?
C55 C54 H54 . . 121.4 ?
C59 C54 H54 . . 121.4 ?
C54 C55 C56 . . 121.5(3) ?
C54 C55 H55 . . 119.3 ?
C56 C55 H55 . . 119.3 ?
C57 C56 C55 . . 122.2(3) ?
C57 C56 H56 . . 118.9 ?
C55 C56 H56 . . 118.9 ?
C56 C57 C58 . . 116.6(3) ?
C56 C57 H57 . . 121.7 ?
C58 C57 H57 . . 121.7 ?
N51 C58 C57 . . 132.6(3) ?
N51 C58 C59 . . 105.6(2) ?
C57 C58 C59 . . 121.8(3) ?
C54 C59 N53 . . 130.6(3) ?
C54 C59 C58 . . 120.6(3) ?
N53 C59 C58 . . 108.8(2) ?
O7 C61 O6 . . 121.7(2) ?
O7 C61 C62 . . 119.5(2) ?
O6 C61 C62 . . 118.7(2) ?
C63 C62 C67 . . 119.1(2) ?
C63 C62 C61 . . 120.6(2) ?
C67 C62 C61 . . 120.2(2) ?
C62 C63 C64 . . 120.9(2) ?
C62 C63 H63 . . 119.5 ?
C64 C63 H63 . . 119.5 ?
C63 C64 C65 . . 118.7(2) ?
C63 C64 C68 . . 121.2(2) ?
C65 C64 C68 . . 120.1(2) ?
C66 C65 C64 . . 120.7(2) ?
C66 C65 H65 . . 119.6 ?
C64 C65 H65 . . 119.6 ?
C67 C66 C65 . . 120.0(2) ?
C67 C66 H66 . . 120.0 ?
C65 C66 H66 . . 120.0 ?
C66 C67 C62 . . 120.4(2) ?
C66 C67 H67 . . 119.8 ?
C62 C67 H67 . . 119.8 ?
O8 C68 O9 . . 126.2(3) ?
O8 C68 C64 . . 118.1(2) ?
O9 C68 C64 . . 115.7(2) ?
H1A O1W H1B . . 99.6 ?

loop_
_geom_bond_atom_site_label_1
_geom_bond_atom_site_label_2
_geom_bond_site_symmetry_2
_geom_bond_distance
_geom_bond_publ_flag
Cd1 O1 . 2.4083(17) y
Cd1 O2 . 2.3774(17) y
Cd1 O5 . 2.4255(18) y
Cd1 O9 1_456 2.2203(19) y
Cd1 N13 . 2.292(2) y
Cd1 N23 . 2.306(2) y
Cd2 O3 . 2.2028(17) y
Cd2 O6 . 2.3950(19) y
Cd2 O7 . 2.3511(17) y
Cd2 O10 . 2.4471(19) y
Cd2 N43 . 2.273(2) y
Cd2 N53 . 2.311(2) y
O1 C31 . 1.256(3) ?
O2 C31 . 1.271(3) ?
O3 C38 . 1.254(3) ?
O4 C38 . 1.241(3) ?
O5 H5A . 0.837 ?
O5 H5B . 0.9717 ?
O6 C61 . 1.261(3) ?
O7 C61 . 1.257(3) ?
O8 C68 . 1.232(3) ?
O9 C68 . 1.254(3) ?
O10 H10A . 0.872 ?
O10 H10B . 0.863 ?
N11 C12 . 1.333(4) ?
N11 C18 . 1.372(4) ?
N11 H11 . 0.8600 ?
N13 C12 . 1.316(3) ?
N13 C19 . 1.394(3) ?
N21 C22 . 1.338(4) ?
N21 C28 . 1.368(4) ?
N21 H21 . 0.8600 ?
N23 C22 . 1.302(4) ?
N23 C29 . 1.390(4) ?
N41 C42 . 1.333(3) ?
N41 C48 . 1.378(3) ?
N41 H41 . 0.8600 ?
N43 C42 . 1.310(3) ?
N43 C49 . 1.396(3) ?
N51 C52 . 1.340(4) ?
N51 C58 . 1.370(4) ?
N51 H51 . 0.8600 ?
N53 C52 . 1.317(3) ?
N53 C59 . 1.392(4) ?
C12 H12 . 0.9300 ?
C14 C15 . 1.378(4) ?
C14 C19 . 1.387(4) ?
C14 H14 . 0.9300 ?
C15 C16 . 1.401(5) ?
C15 H15 . 0.9300 ?
C16 C17 . 1.364(5) ?
C16 H16 . 0.9300 ?
C17 C18 . 1.392(4) ?
C17 H17 . 0.9300 ?
C18 C19 . 1.396(3) ?
C22 H22 . 0.9300 ?
C24 C25 . 1.369(6) ?
C24 C29 . 1.392(5) ?
C24 H24 . 0.9300 ?
C25 C26 . 1.404(6) ?
C25 H25 . 0.9300 ?
C26 C27 . 1.358(6) ?
C26 H26 . 0.9300 ?
C27 C28 . 1.394(5) ?
C27 H27 . 0.9300 ?
C28 C29 . 1.395(4) ?
C31 C32 . 1.495(3) ?
C32 C37 . 1.390(3) ?
C32 C33 . 1.395(3) ?
C33 C34 . 1.378(3) ?
C33 H33 . 0.9300 ?
C34 C35 . 1.384(4) ?
C34 H34 . 0.9300 ?
C35 C36 . 1.387(3) ?
C35 H35 . 0.9300 ?
C36 C37 . 1.390(3) ?
C36 C38 . 1.519(3) ?
C37 H37 . 0.9300 ?
C42 H42 . 0.9300 ?
C44 C45 . 1.369(4) ?
C44 C49 . 1.393(3) ?
C44 H44 . 0.9300 ?
C45 C46 . 1.396(4) ?
C45 H45 . 0.9300 ?
C46 C47 . 1.372(4) ?
C46 H46 . 0.9300 ?
C47 C48 . 1.390(4) ?
C47 H47 . 0.9300 ?
C48 C49 . 1.399(3) ?
C52 H52 . 0.9300 ?
C54 C55 . 1.378(5) ?
C54 C59 . 1.390(4) ?
C54 H54 . 0.9300 ?
C55 C56 . 1.394(5) ?
C55 H55 . 0.9300 ?
C56 C57 . 1.363(5) ?
C56 H56 . 0.9300 ?
C57 C58 . 1.396(4) ?
C57 H57 . 0.9300 ?
C58 C59 . 1.398(4) ?
C61 C62 . 1.493(3) ?
C62 C63 . 1.385(3) ?
C62 C67 . 1.389(3) ?
C63 C64 . 1.385(3) ?
C63 H63 . 0.9300 ?
C64 C65 . 1.390(3) ?
C64 C68 . 1.520(3) ?
C65 C66 . 1.376(4) ?
C65 H65 . 0.9300 ?
C66 C67 . 1.374(4) ?
C66 H66 . 0.9300 ?
C67 H67 . 0.9300 ?
O1W H1A . 0.958 ?
O1W H1B . 0.928 ?

loop_
_geom_hbond_atom_site_label_D
_geom_hbond_atom_site_label_H
_geom_hbond_atom_site_label_A
_geom_hbond_site_symmetry_A
_geom_hbond_distance_DH
_geom_hbond_distance_HA
_geom_hbond_distance_DA
_geom_hbond_angle_DHA
_geom_hbond_publ_flag
O1W H1A O6 . 0.96 1.86 2.804(4) 169 y
O1W H1B O4 2_665 0.93 2.14 3.010(4) 156 y
O5 H5A O8 2_665 0.84 1.84 2.660(3) 168 y
O5 H5B O1 2_566 0.97 1.93 2.836(3) 155 y
O10 H10A O7 2_665 0.87 1.89 2.745(3) 166 y
O10 H10B O4 2_665 0.86 1.92 2.776(3) 173 y
N11 H11 O10 2_566 0.86 2.34 3.020(4) 136 y
N21 H21 O1W 2_666 0.86 2.15 2.899(4) 145 y
N41 H41 O5 2_566 0.86 2.17 2.907(3) 143 y
N51 H51 O2 1_655 0.86 2.07 2.915(3) 170 y
